data_4329912
loop_
_publ_author_name
'Eleanor Magdzinski'
'Pierangelo Gobbo'
'Caleb D. Martin'
'Mark S. Workentin'
'Paul J. Ragogna'

_publ_contact_author_address
;Department of Chemistry
Western University
1151 Richmond St.
London Ontario
Canada
N6A 3K7
;
_publ_contact_author_email pragogna@uwo.ca
_publ_contact_author_name 'Paul J. Ragogna'
_publ_contact_author_phone 519-661-2111
_publ_section_title
;
 The Syntheses and Electrochemical Studies of a Ferrocene Substituted
 Diiminopyridine Ligand and Its P, S, Se, and Te Complexes
;
_journal_name_full 'Inorganic Chemistry'
_journal_page_first 8425
_journal_page_last 8432
_journal_paper_doi 10.1021/ic300974u
_journal_volume 51
_journal_year 2012
_chemical_formula_moiety 'C27 H23 Fe2 N3, C4 H8 O'
_chemical_formula_sum 'C31 H31 Fe2 N3 O'
_chemical_formula_weight 573.29
_chemical_name_systematic
; 
 ? 
;
_space_group_IT_number 2
_symmetry_cell_setting triclinic
_symmetry_space_group_name_Hall '-P 1'
_symmetry_space_group_name_H-M 'P -1'
_atom_sites_solution_hydrogens geom
_atom_sites_solution_primary direct
_atom_sites_solution_secondary difmap
_audit_creation_method SHELXL-97
_cell_angle_alpha 68.139(3)
_cell_angle_beta 72.717(3)
_cell_angle_gamma 61.101(3)
_cell_formula_units_Z 2
_cell_length_a 11.2926(16)
_cell_length_b 11.6402(17)
_cell_length_c 12.1762(17)
_cell_measurement_reflns_used 3935
_cell_measurement_temperature 150(2)
_cell_measurement_theta_max 24.73
_cell_measurement_theta_min 2.24
_cell_volume 1286.9(3)
_computing_cell_refinement 'Bruker SAINT'
_computing_data_collection 'Bruker APEX2'
_computing_data_reduction 'Bruker SAINT'
_computing_molecular_graphics 'Bruker SHELXTL'
_computing_publication_material 'Bruker SHELXTL'
_computing_structure_refinement 'SHELXL-97 (Sheldrick, 1997)'
_computing_structure_solution 'SHELXS-97 (Sheldrick, 1990)'
_diffrn_ambient_temperature 150(2)
_diffrn_measured_fraction_theta_full 0.999
_diffrn_measured_fraction_theta_max 0.999
_diffrn_measurement_device_type 'Bruker APEX-II CCD'
_diffrn_measurement_method '\f and \w scans'
_diffrn_radiation_monochromator graphite
_diffrn_radiation_source 'fine-focus sealed tube'
_diffrn_radiation_type MoK\a
_diffrn_radiation_wavelength 0.71073
_diffrn_reflns_av_R_equivalents 0.1136
_diffrn_reflns_av_sigmaI/netI 0.1002
_diffrn_reflns_limit_h_max 14
_diffrn_reflns_limit_h_min -14
_diffrn_reflns_limit_k_max 15
_diffrn_reflns_limit_k_min -15
_diffrn_reflns_limit_l_max 15
_diffrn_reflns_limit_l_min -15
_diffrn_reflns_number 36951
_diffrn_reflns_theta_full 27.48
_diffrn_reflns_theta_max 27.48
_diffrn_reflns_theta_min 1.82
_exptl_absorpt_coefficient_mu 1.157
_exptl_absorpt_correction_T_max 0.9338
_exptl_absorpt_correction_T_min 0.8736
_exptl_absorpt_correction_type multi-scan
_exptl_absorpt_process_details 'SADABS (Sheldrick, 1996)'
_exptl_crystal_colour red
_exptl_crystal_density_diffrn 1.479
_exptl_crystal_description plate
_exptl_crystal_F_000 596
_exptl_crystal_size_max 0.12
_exptl_crystal_size_mid 0.11
_exptl_crystal_size_min 0.06
_refine_diff_density_max 0.917
_refine_diff_density_min -0.671
_refine_diff_density_rms 0.107
_refine_ls_extinction_method none
_refine_ls_goodness_of_fit_ref 1.022
_refine_ls_hydrogen_treatment constr
_refine_ls_matrix_type full
_refine_ls_number_parameters 334
_refine_ls_number_reflns 5894
_refine_ls_number_restraints 36
_refine_ls_restrained_S_all 1.037
_refine_ls_R_factor_all 0.1281
_refine_ls_R_factor_gt 0.0604
_refine_ls_shift/su_max 0.000
_refine_ls_shift/su_mean 0.000
_refine_ls_structure_factor_coef Fsqd
_refine_ls_weighting_details 'calc w=1/[\s^2^(Fo^2^)+(0.0744P)^2^+1.4546P] where P=(Fo^2^+2Fc^2^)/3'
_refine_ls_weighting_scheme calc
_refine_ls_wR_factor_gt 0.1400
_refine_ls_wR_factor_ref 0.1695
_reflns_number_gt 3402
_reflns_number_total 5894
_reflns_threshold_expression >2sigma(I)
_cod_data_source_file ic300974u_si_001_1.cif
_cod_data_source_block 1Fc
_cod_original_sg_symbol_Hall -P1
_cod_database_code 4329912

loop_
_symmetry_equiv_pos_as_xyz
'x, y, z'
'-x, -y, -z'

loop_
_atom_site_label
_atom_site_type_symbol
_atom_site_fract_x
_atom_site_fract_y
_atom_site_fract_z
_atom_site_U_iso_or_equiv
_atom_site_adp_type
_atom_site_occupancy
_atom_site_symmetry_multiplicity
_atom_site_calc_flag
_atom_site_refinement_flags
Fe1 Fe 0.70213(7) 0.74177(7) 0.68205(6) 0.0265(2) Uani 1 1 d .
Fe2 Fe 0.68516(7) 1.27285(7) -0.35898(6) 0.0269(2) Uani 1 1 d .
N1 N 0.8301(4) 0.6990(4) 0.4316(3) 0.0277(9) Uani 1 1 d .
N3 N 0.6391(4) 1.0442(4) -0.1445(3) 0.0276(9) Uani 1 1 d .
C19 C 0.8055(5) 0.8470(5) 0.5559(4) 0.0303(12) Uani 1 1 d .
H19A H 0.7627 0.9403 0.5013 0.036 Uiso 1 1 calc R
C20 C 0.8363(5) 0.8180(5) 0.6703(5) 0.0311(12) Uani 1 1 d .
H20A H 0.8205 0.8862 0.7105 0.037 Uiso 1 1 calc R
C21 C 0.8944(5) 0.6737(5) 0.7173(4) 0.0311(12) Uani 1 1 d .
H21A H 0.9259 0.6223 0.7974 0.037 Uiso 1 1 calc R
C22 C 0.8978(5) 0.6151(5) 0.6327(4) 0.0295(11) Uani 1 1 d .
H22A H 0.9329 0.5155 0.6420 0.035 Uiso 1 1 calc R
C18 C 0.8425(5) 0.7232(5) 0.5320(4) 0.0262(11) Uani 1 1 d .
C1 C 0.8076(5) 0.7951(5) 0.3360(4) 0.0284(11) Uani 1 1 d .
H1A H 0.8031 0.8794 0.3340 0.034 Uiso 1 1 calc R
C2 C 0.7883(5) 0.7817(5) 0.2283(4) 0.0247(10) Uani 1 1 d .
N2 N 0.7448(4) 0.8994(4) 0.1415(3) 0.0263(9) Uani 1 1 d .
C6 C 0.7217(5) 0.8958(5) 0.0413(4) 0.0253(10) Uani 1 1 d .
C5 C 0.7463(5) 0.7755(5) 0.0211(4) 0.0314(12) Uani 1 1 d .
H5A H 0.7330 0.7760 -0.0526 0.038 Uiso 1 1 calc R
C4 C 0.7909(6) 0.6550(5) 0.1112(5) 0.0348(13) Uani 1 1 d .
H4A H 0.8062 0.5717 0.1008 0.042 Uiso 1 1 calc R
C3 C 0.8128(5) 0.6569(5) 0.2162(4) 0.0293(11) Uani 1 1 d .
H3A H 0.8438 0.5753 0.2787 0.035 Uiso 1 1 calc R
C7 C 0.6664(5) 1.0294(5) -0.0451(4) 0.0291(11) Uani 1 1 d .
H7A H 0.6505 1.1081 -0.0259 0.035 Uiso 1 1 calc R
C8 C 0.5810(5) 1.1775(5) -0.2193(4) 0.0260(11) Uani 1 1 d .
C12 C 0.5405(5) 1.2045(5) -0.3304(4) 0.0250(11) Uani 1 1 d .
H12A H 0.5488 1.1344 -0.3644 0.030 Uiso 1 1 calc R
C11 C 0.4856(5) 1.3465(5) -0.3832(4) 0.0295(11) Uani 1 1 d .
H11A H 0.4494 1.3945 -0.4614 0.035 Uiso 1 1 calc R
C10 C 0.4934(5) 1.4092(5) -0.3070(4) 0.0293(11) Uani 1 1 d .
H10A H 0.4637 1.5092 -0.3224 0.035 Uiso 1 1 calc R
C9 C 0.5528(5) 1.3058(5) -0.2065(4) 0.0284(11) Uani 1 1 d .
H9A H 0.5709 1.3202 -0.1381 0.034 Uiso 1 1 calc R
C16 C 0.8493(6) 1.1729(6) -0.4686(5) 0.0436(14) Uani 1 1 d .
H16A H 0.8560 1.1041 -0.5033 0.052 Uiso 1 1 calc R
C15 C 0.8001(5) 1.3140(6) -0.5216(5) 0.0371(13) Uani 1 1 d .
H15A H 0.7653 1.3631 -0.6004 0.044 Uiso 1 1 calc R
C14 C 0.8077(5) 1.3750(6) -0.4444(5) 0.0368(13) Uani 1 1 d .
H14A H 0.7792 1.4746 -0.4591 0.044 Uiso 1 1 calc R
C13 C 0.8618(6) 1.2701(7) -0.3421(5) 0.0452(15) Uani 1 1 d .
H13A H 0.8796 1.2819 -0.2722 0.054 Uiso 1 1 calc R
C17 C 0.8869(6) 1.1446(6) -0.3584(6) 0.0475(16) Uani 1 1 d .
H17A H 0.9258 1.0522 -0.3013 0.057 Uiso 1 1 calc R
C27 C 0.4987(5) 0.8636(6) 0.6760(5) 0.0395(13) Uani 1 1 d .
H27A H 0.4588 0.9561 0.6194 0.047 Uiso 1 1 calc R
C26 C 0.5341(6) 0.7385(6) 0.6556(5) 0.0404(14) Uani 1 1 d .
H26A H 0.5235 0.7275 0.5819 0.048 Uiso 1 1 calc R
C25 C 0.5877(6) 0.6322(6) 0.7552(5) 0.0398(14) Uani 1 1 d .
H25A H 0.6205 0.5325 0.7663 0.048 Uiso 1 1 calc R
C24 C 0.5836(6) 0.6937(6) 0.8388(5) 0.0375(13) Uani 1 1 d .
H24A H 0.6153 0.6436 0.9188 0.045 Uiso 1 1 calc R
C23 C 0.5308(5) 0.8358(6) 0.7894(5) 0.0352(13) Uani 1 1 d .
H23A H 0.5169 0.9045 0.8279 0.042 Uiso 1 1 calc R
O100 O 0.8166(14) 0.3704(9) 0.0720(11) 0.200(5) Uani 1 1 d DU
C103 C 0.8734(14) 0.2022(12) -0.0056(9) 0.126(4) Uani 1 1 d DU
H10B H 0.9666 0.1738 -0.0513 0.152 Uiso 1 1 calc R
H10C H 0.8189 0.1744 -0.0322 0.152 Uiso 1 1 calc R
C102 C 0.8778(15) 0.1438(10) 0.1226(10) 0.151(6) Uani 1 1 d DU
H10D H 0.8167 0.0964 0.1587 0.181 Uiso 1 1 calc R
H10E H 0.9720 0.0768 0.1376 0.181 Uiso 1 1 calc R
C101 C 0.8334(15) 0.2543(15) 0.1742(9) 0.154(6) Uani 1 1 d DU
H10F H 0.7460 0.2664 0.2288 0.185 Uiso 1 1 calc R
H10G H 0.9031 0.2378 0.2187 0.185 Uiso 1 1 calc R
C104 C 0.814(2) 0.3363(13) -0.0192(12) 0.197(8) Uani 1 1 d DU
H10H H 0.8609 0.3802 -0.0927 0.237 Uiso 1 1 calc R
H10I H 0.7179 0.3723 -0.0302 0.237 Uiso 1 1 calc R

loop_
_atom_site_aniso_label
_atom_site_aniso_U_11
_atom_site_aniso_U_22
_atom_site_aniso_U_33
_atom_site_aniso_U_23
_atom_site_aniso_U_13
_atom_site_aniso_U_12
Fe1 0.0307(4) 0.0246(4) 0.0223(4) -0.0055(3) -0.0072(3) -0.0090(3)
Fe2 0.0293(4) 0.0250(4) 0.0233(4) 0.0008(3) -0.0086(3) -0.0117(3)
N1 0.030(2) 0.025(2) 0.022(2) -0.0044(18) -0.0100(17) -0.0041(18)
N3 0.033(2) 0.023(2) 0.024(2) 0.0020(18) -0.0111(18) -0.0112(19)
C19 0.038(3) 0.028(3) 0.026(3) -0.005(2) -0.007(2) -0.014(2)
C20 0.030(3) 0.029(3) 0.033(3) -0.013(2) -0.005(2) -0.008(2)
C21 0.031(3) 0.035(3) 0.024(3) -0.009(2) -0.010(2) -0.007(2)
C22 0.031(3) 0.031(3) 0.022(3) -0.007(2) -0.006(2) -0.009(2)
C18 0.029(3) 0.029(3) 0.019(2) -0.005(2) -0.007(2) -0.011(2)
C1 0.031(3) 0.023(3) 0.028(3) -0.005(2) -0.009(2) -0.008(2)
C2 0.026(3) 0.022(3) 0.020(2) -0.003(2) -0.010(2) -0.004(2)
N2 0.032(2) 0.023(2) 0.022(2) -0.0037(17) -0.0065(17) -0.0105(18)
C6 0.027(3) 0.022(3) 0.022(2) -0.002(2) -0.006(2) -0.008(2)
C5 0.043(3) 0.027(3) 0.024(3) -0.003(2) -0.011(2) -0.014(2)
C4 0.050(3) 0.022(3) 0.031(3) 0.001(2) -0.017(3) -0.014(3)
C3 0.033(3) 0.022(3) 0.023(3) 0.000(2) -0.008(2) -0.008(2)
C7 0.035(3) 0.025(3) 0.024(3) -0.004(2) -0.006(2) -0.011(2)
C8 0.027(3) 0.026(3) 0.024(3) -0.001(2) -0.003(2) -0.014(2)
C12 0.032(3) 0.024(3) 0.019(2) -0.002(2) -0.008(2) -0.012(2)
C11 0.031(3) 0.030(3) 0.024(3) -0.003(2) -0.007(2) -0.012(2)
C10 0.028(3) 0.023(3) 0.030(3) -0.001(2) -0.009(2) -0.009(2)
C9 0.032(3) 0.029(3) 0.024(3) -0.007(2) -0.005(2) -0.013(2)
C16 0.035(3) 0.038(3) 0.049(4) -0.013(3) 0.006(3) -0.015(3)
C15 0.027(3) 0.038(3) 0.037(3) -0.002(3) -0.003(2) -0.014(3)
C14 0.033(3) 0.040(3) 0.040(3) -0.005(3) -0.002(3) -0.023(3)
C13 0.037(3) 0.064(4) 0.039(3) 0.000(3) -0.009(3) -0.033(3)
C17 0.033(3) 0.035(3) 0.052(4) 0.010(3) -0.008(3) -0.012(3)
C27 0.027(3) 0.041(3) 0.047(3) -0.008(3) -0.012(3) -0.012(3)
C26 0.041(3) 0.058(4) 0.033(3) -0.016(3) -0.009(3) -0.024(3)
C25 0.051(4) 0.045(4) 0.035(3) -0.010(3) -0.003(3) -0.031(3)
C24 0.041(3) 0.048(4) 0.027(3) -0.012(3) 0.000(2) -0.022(3)
C23 0.030(3) 0.036(3) 0.038(3) -0.019(3) -0.001(2) -0.009(2)
O100 0.336(16) 0.095(6) 0.180(10) -0.061(7) -0.019(11) -0.093(8)
C103 0.187(13) 0.118(10) 0.105(9) -0.022(8) -0.024(8) -0.092(10)
C102 0.300(18) 0.084(7) 0.117(9) 0.048(7) -0.143(11) -0.108(10)
C101 0.203(14) 0.253(18) 0.070(7) -0.063(10) 0.010(8) -0.147(14)
C104 0.32(2) 0.079(9) 0.138(12) 0.011(9) -0.137(15) -0.017(12)

loop_
_atom_type_symbol
_atom_type_description
_atom_type_scat_dispersion_real
_atom_type_scat_dispersion_imag
_atom_type_scat_source
C C 0.0033 0.0016 'International Tables Vol C Tables 4.2.6.8 and 6.1.1.4'
H H 0.0000 0.0000 'International Tables Vol C Tables 4.2.6.8 and 6.1.1.4'
N N 0.0061 0.0033 'International Tables Vol C Tables 4.2.6.8 and 6.1.1.4'
O O 0.0106 0.0060 'International Tables Vol C Tables 4.2.6.8 and 6.1.1.4'
Fe Fe 0.3463 0.8444 'International Tables Vol C Tables 4.2.6.8 and 6.1.1.4'

loop_
_geom_angle_atom_site_label_1
_geom_angle_atom_site_label_2
_geom_angle_atom_site_label_3
_geom_angle
C19 Fe1 C22 68.4(2)
C19 Fe1 C18 40.61(19)
C22 Fe1 C18 40.92(19)
C19 Fe1 C26 123.4(2)
C22 Fe1 C26 124.0(2)
C18 Fe1 C26 108.5(2)
C19 Fe1 C25 159.7(2)
C22 Fe1 C25 108.9(2)
C18 Fe1 C25 124.1(2)
C26 Fe1 C25 40.2(2)
C19 Fe1 C24 157.2(2)
C22 Fe1 C24 124.6(2)
C18 Fe1 C24 161.1(2)
C26 Fe1 C24 67.7(2)
C25 Fe1 C24 40.9(2)
C19 Fe1 C21 68.1(2)
C22 Fe1 C21 40.63(19)
C18 Fe1 C21 68.49(19)
C26 Fe1 C21 159.9(2)
C25 Fe1 C21 123.8(2)
C24 Fe1 C21 108.3(2)
C19 Fe1 C23 121.1(2)
C22 Fe1 C23 159.4(2)
C18 Fe1 C23 157.4(2)
C26 Fe1 C23 68.3(2)
C25 Fe1 C23 68.8(2)
C24 Fe1 C23 40.3(2)
C21 Fe1 C23 122.4(2)
C19 Fe1 C27 107.0(2)
C22 Fe1 C27 159.4(2)
C18 Fe1 C27 122.5(2)
C26 Fe1 C27 40.5(2)
C25 Fe1 C27 68.1(2)
C24 Fe1 C27 67.5(2)
C21 Fe1 C27 158.2(2)
C23 Fe1 C27 40.5(2)
C19 Fe1 C20 40.58(19)
C22 Fe1 C20 68.7(2)
C18 Fe1 C20 68.7(2)
C26 Fe1 C20 158.5(2)
C25 Fe1 C20 158.9(2)
C24 Fe1 C20 121.9(2)
C21 Fe1 C20 40.7(2)
C23 Fe1 C20 105.7(2)
C27 Fe1 C20 121.7(2)
C17 Fe2 C12 122.0(2)
C17 Fe2 C9 122.7(2)
C12 Fe2 C9 68.82(19)
C17 Fe2 C16 40.2(2)
C12 Fe2 C16 107.9(2)
C9 Fe2 C16 159.1(2)
C17 Fe2 C8 106.6(2)
C12 Fe2 C8 41.11(18)
C9 Fe2 C8 40.99(19)
C16 Fe2 C8 123.0(2)
C17 Fe2 C13 40.9(2)
C12 Fe2 C13 157.9(2)
C9 Fe2 C13 106.7(2)
C16 Fe2 C13 68.1(3)
C8 Fe2 C13 121.4(2)
C17 Fe2 C15 67.7(2)
C12 Fe2 C15 123.9(2)
C9 Fe2 C15 158.7(2)
C16 Fe2 C15 40.1(2)
C8 Fe2 C15 159.5(2)
C13 Fe2 C15 68.0(2)
C17 Fe2 C10 159.5(2)
C12 Fe2 C10 68.1(2)
C9 Fe2 C10 40.48(19)
C16 Fe2 C10 159.2(2)
C8 Fe2 C10 68.4(2)
C13 Fe2 C10 123.4(2)
C15 Fe2 C10 123.9(2)
C17 Fe2 C14 68.0(2)
C12 Fe2 C14 160.1(2)
C9 Fe2 C14 122.4(2)
C16 Fe2 C14 67.7(2)
C8 Fe2 C14 157.8(2)
C13 Fe2 C14 40.5(2)
C15 Fe2 C14 40.3(2)
C10 Fe2 C14 108.7(2)
C17 Fe2 C11 158.1(2)
C12 Fe2 C11 40.28(19)
C9 Fe2 C11 68.3(2)
C16 Fe2 C11 123.4(2)
C8 Fe2 C11 68.42(19)
C13 Fe2 C11 160.0(2)
C15 Fe2 C11 109.2(2)
C10 Fe2 C11 40.41(19)
C14 Fe2 C11 124.6(2)
C1 N1 C18 118.6(4)
C7 N3 C8 118.3(4)
C18 C19 C20 109.1(5)
C18 C19 Fe1 69.7(3)
C20 C19 Fe1 70.1(3)
C18 C19 H19A 125.5
C20 C19 H19A 125.5
Fe1 C19 H19A 125.5
C19 C20 C21 107.1(4)
C19 C20 Fe1 69.3(3)
C21 C20 Fe1 69.5(3)
C19 C20 H20A 126.5
C21 C20 H20A 126.5
Fe1 C20 H20A 126.5
C22 C21 C20 108.5(4)
C22 C21 Fe1 69.5(3)
C20 C21 Fe1 69.8(3)
C22 C21 H21A 125.8
C20 C21 H21A 125.8
Fe1 C21 H21A 125.8
C21 C22 C18 107.9(4)
C21 C22 Fe1 69.9(3)
C18 C22 Fe1 69.6(3)
C21 C22 H22A 126.1
C18 C22 H22A 126.1
Fe1 C22 H22A 126.1
N1 C18 C19 130.4(4)
N1 C18 C22 122.1(4)
C19 C18 C22 107.5(4)
N1 C18 Fe1 125.3(3)
C19 C18 Fe1 69.7(3)
C22 C18 Fe1 69.5(3)
N1 C1 C2 122.8(4)
N1 C1 H1A 118.6
C2 C1 H1A 118.6
N2 C2 C3 122.5(4)
N2 C2 C1 114.7(4)
C3 C2 C1 122.8(4)
C6 N2 C2 118.1(4)
N2 C6 C5 123.0(4)
N2 C6 C7 114.5(4)
C5 C6 C7 122.5(4)
C4 C5 C6 118.3(5)
C4 C5 H5A 120.8
C6 C5 H5A 120.8
C3 C4 C5 119.6(5)
C3 C4 H4A 120.2
C5 C4 H4A 120.2
C4 C3 C2 118.5(5)
C4 C3 H3A 120.8
C2 C3 H3A 120.8
N3 C7 C6 122.6(5)
N3 C7 H7A 118.7
C6 C7 H7A 118.7
N3 C8 C9 130.6(4)
N3 C8 C12 122.3(4)
C9 C8 C12 107.1(4)
N3 C8 Fe2 125.8(3)
C9 C8 Fe2 69.4(3)
C12 C8 Fe2 69.1(3)
C11 C12 C8 108.5(4)
C11 C12 Fe2 70.8(3)
C8 C12 Fe2 69.8(3)
C11 C12 H12A 125.7
C8 C12 H12A 125.7
Fe2 C12 H12A 125.7
C12 C11 C10 107.9(4)
C12 C11 Fe2 68.9(3)
C10 C11 Fe2 69.6(3)
C12 C11 H11A 126.0
C10 C11 H11A 126.0
Fe2 C11 H11A 126.0
C9 C10 C11 108.4(4)
C9 C10 Fe2 69.2(3)
C11 C10 Fe2 70.0(3)
C9 C10 H10A 125.8
C11 C10 H10A 125.8
Fe2 C10 H10A 125.8
C10 C9 C8 108.0(4)
C10 C9 Fe2 70.3(3)
C8 C9 Fe2 69.7(3)
C10 C9 H9A 126.0
C8 C9 H9A 126.0
Fe2 C9 H9A 126.0
C15 C16 C17 108.4(6)
C15 C16 Fe2 70.3(3)
C17 C16 Fe2 69.5(3)
C15 C16 H16A 125.8
C17 C16 H16A 125.8
Fe2 C16 H16A 125.8
C16 C15 C14 108.3(5)
C16 C15 Fe2 69.7(3)
C14 C15 Fe2 70.1(3)
C16 C15 H15A 125.9
C14 C15 H15A 125.9
Fe2 C15 H15A 125.9
C15 C14 C13 108.0(5)
C15 C14 Fe2 69.6(3)
C13 C14 Fe2 69.5(3)
C15 C14 H14A 126.0
C13 C14 H14A 126.0
Fe2 C14 H14A 126.0
C14 C13 C17 107.0(5)
C14 C13 Fe2 70.0(3)
C17 C13 Fe2 69.0(3)
C14 C13 H13A 126.5
C17 C13 H13A 126.5
Fe2 C13 H13A 126.5
C16 C17 C13 108.3(5)
C16 C17 Fe2 70.2(3)
C13 C17 Fe2 70.2(3)
C16 C17 H17A 125.9
C13 C17 H17A 125.9
Fe2 C17 H17A 125.9
C26 C27 C23 108.3(5)
C26 C27 Fe1 69.6(3)
C23 C27 Fe1 69.7(3)
C26 C27 H27A 125.8
C23 C27 H27A 125.8
Fe1 C27 H27A 125.8
C25 C26 C27 108.7(5)
C25 C26 Fe1 70.0(3)
C27 C26 Fe1 70.0(3)
C25 C26 H26A 125.6
C27 C26 H26A 125.6
Fe1 C26 H26A 125.6
C26 C25 C24 106.8(5)
C26 C25 Fe1 69.8(3)
C24 C25 Fe1 69.6(3)
C26 C25 H25A 126.6
C24 C25 H25A 126.6
Fe1 C25 H25A 126.6
C23 C24 C25 109.0(5)
C23 C24 Fe1 69.9(3)
C25 C24 Fe1 69.5(3)
C23 C24 H24A 125.5
C25 C24 H24A 125.5
Fe1 C24 H24A 125.5
C24 C23 C27 107.2(5)
C24 C23 Fe1 69.8(3)
C27 C23 Fe1 69.8(3)
C24 C23 H23A 126.4
C27 C23 H23A 126.4
Fe1 C23 H23A 126.4
C104 O100 C101 107.4(9)
C104 C103 C102 103.7(10)
C104 C103 H10B 111.0
C102 C103 H10B 111.0
C104 C103 H10C 111.0
C102 C103 H10C 111.0
H10B C103 H10C 109.0
C101 C102 C103 107.7(8)
C101 C102 H10D 110.2
C103 C102 H10D 110.2
C101 C102 H10E 110.2
C103 C102 H10E 110.2
H10D C102 H10E 108.5
O100 C101 C102 103.3(8)
O100 C101 H10F 111.1
C102 C101 H10F 111.1
O100 C101 H10G 111.1
C102 C101 H10G 111.1
H10F C101 H10G 109.1
O100 C104 C103 113.7(10)
O100 C104 H10H 108.8
C103 C104 H10H 108.8
O100 C104 H10I 108.8
C103 C104 H10I 108.8
H10H C104 H10I 107.7

loop_
_geom_bond_atom_site_label_1
_geom_bond_atom_site_label_2
_geom_bond_distance
Fe1 C19 2.034(5)
Fe1 C22 2.035(5)
Fe1 C18 2.035(5)
Fe1 C26 2.036(5)
Fe1 C25 2.039(5)
Fe1 C24 2.039(5)
Fe1 C21 2.041(5)
Fe1 C23 2.041(5)
Fe1 C27 2.041(5)
Fe1 C20 2.045(5)
Fe2 C17 2.033(6)
Fe2 C12 2.034(5)
Fe2 C9 2.039(5)
Fe2 C16 2.042(6)
Fe2 C8 2.043(5)
Fe2 C13 2.049(6)
Fe2 C15 2.050(5)
Fe2 C10 2.054(5)
Fe2 C14 2.055(5)
Fe2 C11 2.059(5)
N1 C1 1.266(6)
N1 C18 1.411(6)
N3 C7 1.267(6)
N3 C8 1.409(6)
C19 C18 1.412(7)
C19 C20 1.415(7)
C19 H19A 1.0000
C20 C21 1.422(7)
C20 H20A 1.0000
C21 C22 1.415(7)
C21 H21A 1.0000
C22 C18 1.423(7)
C22 H22A 1.0000
C1 C2 1.465(6)
C1 H1A 0.9500
C2 N2 1.347(6)
C2 C3 1.399(7)
N2 C6 1.342(6)
C6 C5 1.391(7)
C6 C7 1.466(7)
C5 C4 1.387(7)
C5 H5A 0.9500
C4 C3 1.382(7)
C4 H4A 0.9500
C3 H3A 0.9500
C7 H7A 0.9500
C8 C9 1.429(7)
C8 C12 1.431(7)
C12 C11 1.409(7)
C12 H12A 1.0000
C11 C10 1.421(7)
C11 H11A 1.0000
C10 C9 1.416(7)
C10 H10A 1.0000
C9 H9A 1.0000
C16 C15 1.401(8)
C16 C17 1.402(9)
C16 H16A 1.0000
C15 C14 1.414(8)
C15 H15A 1.0000
C14 C13 1.419(8)
C14 H14A 1.0000
C13 C17 1.426(9)
C13 H13A 1.0000
C17 H17A 1.0000
C27 C26 1.410(8)
C27 C23 1.412(8)
C27 H27A 1.0000
C26 C25 1.401(8)
C26 H26A 1.0000
C25 C24 1.426(7)
C25 H25A 1.0000
C24 C23 1.405(8)
C24 H24A 1.0000
C23 H23A 1.0000
O100 C104 1.323(12)
O100 C101 1.432(11)
C103 C104 1.332(12)
C103 C102 1.457(11)
C103 H10B 0.9900
C103 H10C 0.9900
C102 C101 1.447(10)
C102 H10D 0.9900
C102 H10E 0.9900
C101 H10F 0.9900
C101 H10G 0.9900
C104 H10H 0.9900
C104 H10I 0.9900

loop_
_geom_torsion_atom_site_label_1
_geom_torsion_atom_site_label_2
_geom_torsion_atom_site_label_3
_geom_torsion_atom_site_label_4
_geom_torsion
C22 Fe1 C19 C18 38.1(3)
C26 Fe1 C19 C18 -79.2(4)
C25 Fe1 C19 C18 -47.9(8)
C24 Fe1 C19 C18 167.4(5)
C21 Fe1 C19 C18 82.0(3)
C23 Fe1 C19 C18 -162.4(3)
C27 Fe1 C19 C18 -120.5(3)
C20 Fe1 C19 C18 120.2(4)
C22 Fe1 C19 C20 -82.1(3)
C18 Fe1 C19 C20 -120.2(4)
C26 Fe1 C19 C20 160.5(3)
C25 Fe1 C19 C20 -168.1(6)
C24 Fe1 C19 C20 47.1(7)
C21 Fe1 C19 C20 -38.2(3)
C23 Fe1 C19 C20 77.4(4)
C27 Fe1 C19 C20 119.2(3)
C18 C19 C20 C21 0.4(6)
Fe1 C19 C20 C21 59.5(4)
C18 C19 C20 Fe1 -59.0(4)
C22 Fe1 C20 C19 81.2(3)
C18 Fe1 C20 C19 37.1(3)
C26 Fe1 C20 C19 -49.3(7)
C25 Fe1 C20 C19 168.6(6)
C24 Fe1 C20 C19 -160.5(3)
C21 Fe1 C20 C19 118.5(4)
C23 Fe1 C20 C19 -119.8(3)
C27 Fe1 C20 C19 -78.8(4)
C19 Fe1 C20 C21 -118.5(4)
C22 Fe1 C20 C21 -37.3(3)
C18 Fe1 C20 C21 -81.3(3)
C26 Fe1 C20 C21 -167.8(5)
C25 Fe1 C20 C21 50.1(7)
C24 Fe1 C20 C21 81.1(3)
C23 Fe1 C20 C21 121.7(3)
C27 Fe1 C20 C21 162.7(3)
C19 C20 C21 C22 -0.5(6)
Fe1 C20 C21 C22 58.8(4)
C19 C20 C21 Fe1 -59.4(4)
C19 Fe1 C21 C22 -81.9(3)
C18 Fe1 C21 C22 -38.0(3)
C26 Fe1 C21 C22 47.0(7)
C25 Fe1 C21 C22 79.5(4)
C24 Fe1 C21 C22 122.1(3)
C23 Fe1 C21 C22 164.2(3)
C27 Fe1 C21 C22 -162.8(5)
C20 Fe1 C21 C22 -119.9(4)
C19 Fe1 C21 C20 38.1(3)
C22 Fe1 C21 C20 119.9(4)
C18 Fe1 C21 C20 81.9(3)
C26 Fe1 C21 C20 167.0(6)
C25 Fe1 C21 C20 -160.6(3)
C24 Fe1 C21 C20 -118.0(3)
C23 Fe1 C21 C20 -75.8(4)
C27 Fe1 C21 C20 -42.9(7)
C20 C21 C22 C18 0.4(6)
Fe1 C21 C22 C18 59.4(3)
C20 C21 C22 Fe1 -59.0(4)
C19 Fe1 C22 C21 81.1(3)
C18 Fe1 C22 C21 119.0(4)
C26 Fe1 C22 C21 -162.3(3)
C25 Fe1 C22 C21 -120.3(3)
C24 Fe1 C22 C21 -77.5(4)
C23 Fe1 C22 C21 -40.6(7)
C27 Fe1 C22 C21 161.9(6)
C20 Fe1 C22 C21 37.4(3)
C19 Fe1 C22 C18 -37.9(3)
C26 Fe1 C22 C18 78.7(4)
C25 Fe1 C22 C18 120.7(3)
C24 Fe1 C22 C18 163.5(3)
C21 Fe1 C22 C18 -119.0(4)
C23 Fe1 C22 C18 -159.6(5)
C27 Fe1 C22 C18 42.9(7)
C20 Fe1 C22 C18 -81.6(3)
C1 N1 C18 C19 15.6(8)
C1 N1 C18 C22 -165.4(5)
C1 N1 C18 Fe1 108.2(5)
C20 C19 C18 N1 178.9(5)
Fe1 C19 C18 N1 119.7(5)
C20 C19 C18 C22 -0.2(6)
Fe1 C19 C18 C22 -59.4(3)
C20 C19 C18 Fe1 59.2(4)
C21 C22 C18 N1 -179.3(4)
Fe1 C22 C18 N1 -119.7(5)
C21 C22 C18 C19 -0.1(6)
Fe1 C22 C18 C19 59.5(4)
C21 C22 C18 Fe1 -59.7(4)
C19 Fe1 C18 N1 -125.8(6)
C22 Fe1 C18 N1 115.5(5)
C26 Fe1 C18 N1 -5.6(5)
C25 Fe1 C18 N1 36.1(5)
C24 Fe1 C18 N1 69.3(8)
C21 Fe1 C18 N1 153.2(5)
C23 Fe1 C18 N1 -83.3(7)
C27 Fe1 C18 N1 -48.0(5)
C20 Fe1 C18 N1 -162.9(5)
C22 Fe1 C18 C19 -118.8(4)
C26 Fe1 C18 C19 120.2(3)
C25 Fe1 C18 C19 161.9(3)
C24 Fe1 C18 C19 -164.9(6)
C21 Fe1 C18 C19 -81.0(3)
C23 Fe1 C18 C19 42.5(6)
C27 Fe1 C18 C19 77.8(4)
C20 Fe1 C18 C19 -37.1(3)
C19 Fe1 C18 C22 118.8(4)
C26 Fe1 C18 C22 -121.1(3)
C25 Fe1 C18 C22 -79.3(4)
C24 Fe1 C18 C22 -46.1(7)
C21 Fe1 C18 C22 37.8(3)
C23 Fe1 C18 C22 161.3(5)
C27 Fe1 C18 C22 -163.5(3)
C20 Fe1 C18 C22 81.7(3)
C18 N1 C1 C2 -177.8(4)
N1 C1 C2 N2 170.3(5)
N1 C1 C2 C3 -9.7(8)
C3 C2 N2 C6 1.5(7)
C1 C2 N2 C6 -178.4(4)
C2 N2 C6 C5 -2.9(7)
C2 N2 C6 C7 176.3(4)
N2 C6 C5 C4 3.1(8)
C7 C6 C5 C4 -176.2(5)
C6 C5 C4 C3 -1.7(8)
C5 C4 C3 C2 0.3(8)
N2 C2 C3 C4 -0.3(8)
C1 C2 C3 C4 179.7(5)
C8 N3 C7 C6 177.4(4)
N2 C6 C7 N3 179.8(5)
C5 C6 C7 N3 -0.9(8)
C7 N3 C8 C9 4.3(8)
C7 N3 C8 C12 -176.8(5)
C7 N3 C8 Fe2 96.9(5)
C17 Fe2 C8 N3 -4.7(5)
C12 Fe2 C8 N3 115.4(5)
C9 Fe2 C8 N3 -125.9(5)
C16 Fe2 C8 N3 36.2(5)
C13 Fe2 C8 N3 -46.7(5)
C15 Fe2 C8 N3 65.7(8)
C10 Fe2 C8 N3 -163.6(5)
C14 Fe2 C8 N3 -77.0(7)
C11 Fe2 C8 N3 152.8(5)
C17 Fe2 C8 C9 121.2(3)
C12 Fe2 C8 C9 -118.7(4)
C16 Fe2 C8 C9 162.0(3)
C13 Fe2 C8 C9 79.1(4)
C15 Fe2 C8 C9 -168.5(5)
C10 Fe2 C8 C9 -37.7(3)
C14 Fe2 C8 C9 48.9(7)
C11 Fe2 C8 C9 -81.4(3)
C17 Fe2 C8 C12 -120.1(3)
C9 Fe2 C8 C12 118.7(4)
C16 Fe2 C8 C12 -79.2(4)
C13 Fe2 C8 C12 -162.1(3)
C15 Fe2 C8 C12 -49.7(7)
C10 Fe2 C8 C12 81.0(3)
C14 Fe2 C8 C12 167.6(5)
C11 Fe2 C8 C12 37.4(3)
N3 C8 C12 C11 179.6(4)
C9 C8 C12 C11 -1.3(6)
Fe2 C8 C12 C11 -60.5(3)
N3 C8 C12 Fe2 -120.0(4)
C9 C8 C12 Fe2 59.2(3)
C17 Fe2 C12 C11 -162.8(3)
C9 Fe2 C12 C11 81.1(3)
C16 Fe2 C12 C11 -120.8(3)
C8 Fe2 C12 C11 119.1(4)
C13 Fe2 C12 C11 163.3(6)
C15 Fe2 C12 C11 -79.6(3)
C10 Fe2 C12 C11 37.4(3)
C14 Fe2 C12 C11 -47.1(7)
C17 Fe2 C12 C8 78.1(4)
C9 Fe2 C12 C8 -38.1(3)
C16 Fe2 C12 C8 120.0(3)
C13 Fe2 C12 C8 44.2(7)
C15 Fe2 C12 C8 161.3(3)
C10 Fe2 C12 C8 -81.7(3)
C14 Fe2 C12 C8 -166.3(6)
C11 Fe2 C12 C8 -119.1(4)
C8 C12 C11 C10 1.0(6)
Fe2 C12 C11 C10 -58.9(3)
C8 C12 C11 Fe2 59.8(3)
C17 Fe2 C11 C12 42.5(7)
C9 Fe2 C11 C12 -82.4(3)
C16 Fe2 C11 C12 78.0(3)
C8 Fe2 C11 C12 -38.1(3)
C13 Fe2 C11 C12 -161.7(6)
C15 Fe2 C11 C12 120.2(3)
C10 Fe2 C11 C12 -119.7(4)
C14 Fe2 C11 C12 162.3(3)
C17 Fe2 C11 C10 162.1(5)
C12 Fe2 C11 C10 119.7(4)
C9 Fe2 C11 C10 37.3(3)
C16 Fe2 C11 C10 -162.3(3)
C8 Fe2 C11 C10 81.5(3)
C13 Fe2 C11 C10 -42.0(7)
C15 Fe2 C11 C10 -120.2(3)
C14 Fe2 C11 C10 -78.0(4)
C12 C11 C10 C9 -0.2(6)
Fe2 C11 C10 C9 -58.7(3)
C12 C11 C10 Fe2 58.4(3)
C17 Fe2 C10 C9 -41.1(7)
C12 Fe2 C10 C9 82.6(3)
C16 Fe2 C10 C9 165.4(6)
C8 Fe2 C10 C9 38.2(3)
C13 Fe2 C10 C9 -76.0(4)
C15 Fe2 C10 C9 -160.4(3)
C14 Fe2 C10 C9 -118.4(3)
C11 Fe2 C10 C9 119.9(4)
C17 Fe2 C10 C11 -161.0(6)
C12 Fe2 C10 C11 -37.3(3)
C9 Fe2 C10 C11 -119.9(4)
C16 Fe2 C10 C11 45.5(7)
C8 Fe2 C10 C11 -81.7(3)
C13 Fe2 C10 C11 164.1(3)
C15 Fe2 C10 C11 79.7(3)
C14 Fe2 C10 C11 121.7(3)
C11 C10 C9 C8 -0.6(6)
Fe2 C10 C9 C8 -59.7(3)
C11 C10 C9 Fe2 59.1(3)
N3 C8 C9 C10 -179.8(5)
C12 C8 C9 C10 1.2(5)
Fe2 C8 C9 C10 60.2(3)
N3 C8 C9 Fe2 120.0(5)
C12 C8 C9 Fe2 -59.0(3)
C17 Fe2 C9 C10 164.1(3)
C12 Fe2 C9 C10 -80.6(3)
C16 Fe2 C9 C10 -165.4(6)
C8 Fe2 C9 C10 -118.8(4)
C13 Fe2 C9 C10 122.2(3)
C15 Fe2 C9 C10 50.1(7)
C14 Fe2 C9 C10 80.9(3)
C11 Fe2 C9 C10 -37.2(3)
C17 Fe2 C9 C8 -77.1(4)
C12 Fe2 C9 C8 38.2(3)
C16 Fe2 C9 C8 -46.6(7)
C13 Fe2 C9 C8 -118.9(3)
C15 Fe2 C9 C8 168.9(5)
C10 Fe2 C9 C8 118.8(4)
C14 Fe2 C9 C8 -160.3(3)
C11 Fe2 C9 C8 81.6(3)
C17 Fe2 C16 C15 -119.5(5)
C12 Fe2 C16 C15 121.7(3)
C9 Fe2 C16 C15 -160.9(5)
C8 Fe2 C16 C15 164.5(3)
C13 Fe2 C16 C15 -81.4(4)
C10 Fe2 C16 C15 46.5(8)
C14 Fe2 C16 C15 -37.5(3)
C11 Fe2 C16 C15 80.1(4)
C12 Fe2 C16 C17 -118.8(4)
C9 Fe2 C16 C17 -41.4(8)
C8 Fe2 C16 C17 -76.0(4)
C13 Fe2 C16 C17 38.1(3)
C15 Fe2 C16 C17 119.5(5)
C10 Fe2 C16 C17 166.0(5)
C14 Fe2 C16 C17 81.9(4)
C11 Fe2 C16 C17 -160.4(3)
C17 C16 C15 C14 0.4(6)
Fe2 C16 C15 C14 59.7(4)
C17 C16 C15 Fe2 -59.3(4)
C17 Fe2 C15 C16 37.4(4)
C12 Fe2 C15 C16 -77.1(4)
C9 Fe2 C15 C16 161.2(5)
C8 Fe2 C15 C16 -39.9(7)
C13 Fe2 C15 C16 81.8(4)
C10 Fe2 C15 C16 -161.9(3)
C14 Fe2 C15 C16 119.4(5)
C11 Fe2 C15 C16 -119.4(4)
C17 Fe2 C15 C14 -81.9(4)
C12 Fe2 C15 C14 163.6(3)
C9 Fe2 C15 C14 41.9(7)
C16 Fe2 C15 C14 -119.4(5)
C8 Fe2 C15 C14 -159.3(5)
C13 Fe2 C15 C14 -37.6(3)
C10 Fe2 C15 C14 78.8(4)
C11 Fe2 C15 C14 121.2(3)
C16 C15 C14 C13 -0.3(6)
Fe2 C15 C14 C13 59.2(4)
C16 C15 C14 Fe2 -59.4(4)
C17 Fe2 C14 C15 80.9(4)
C12 Fe2 C14 C15 -43.6(8)
C9 Fe2 C14 C15 -163.3(3)
C16 Fe2 C14 C15 37.3(3)
C8 Fe2 C14 C15 160.8(5)
C13 Fe2 C14 C15 119.3(5)
C10 Fe2 C14 C15 -120.7(3)
C11 Fe2 C14 C15 -78.7(4)
C17 Fe2 C14 C13 -38.4(4)
C12 Fe2 C14 C13 -162.9(6)
C9 Fe2 C14 C13 77.3(4)
C16 Fe2 C14 C13 -82.0(4)
C8 Fe2 C14 C13 41.5(7)
C15 Fe2 C14 C13 -119.3(5)
C10 Fe2 C14 C13 119.9(4)
C11 Fe2 C14 C13 161.9(4)
C15 C14 C13 C17 0.0(6)
Fe2 C14 C13 C17 59.3(4)
C15 C14 C13 Fe2 -59.2(4)
C17 Fe2 C13 C14 118.3(5)
C12 Fe2 C13 C14 164.5(5)
C9 Fe2 C13 C14 -120.7(3)
C16 Fe2 C13 C14 80.8(4)
C8 Fe2 C13 C14 -163.0(3)
C15 Fe2 C13 C14 37.4(3)
C10 Fe2 C13 C14 -79.6(4)
C11 Fe2 C13 C14 -48.3(8)
C12 Fe2 C13 C17 46.2(8)
C9 Fe2 C13 C17 121.0(4)
C16 Fe2 C13 C17 -37.5(3)
C8 Fe2 C13 C17 78.7(4)
C15 Fe2 C13 C17 -80.8(4)
C10 Fe2 C13 C17 162.1(3)
C14 Fe2 C13 C17 -118.3(5)
C11 Fe2 C13 C17 -166.6(6)
C15 C16 C17 C13 -0.4(6)
Fe2 C16 C17 C13 -60.1(4)
C15 C16 C17 Fe2 59.7(4)
C14 C13 C17 C16 0.2(6)
Fe2 C13 C17 C16 60.1(4)
C14 C13 C17 Fe2 -59.9(4)
C12 Fe2 C17 C16 79.7(4)
C9 Fe2 C17 C16 163.7(3)
C8 Fe2 C17 C16 121.9(3)
C13 Fe2 C17 C16 -119.0(5)
C15 Fe2 C17 C16 -37.3(3)
C10 Fe2 C17 C16 -165.8(5)
C14 Fe2 C17 C16 -80.9(4)
C11 Fe2 C17 C16 48.7(7)
C12 Fe2 C17 C13 -161.3(3)
C9 Fe2 C17 C13 -77.3(4)
C16 Fe2 C17 C13 119.0(5)
C8 Fe2 C17 C13 -119.2(3)
C15 Fe2 C17 C13 81.7(4)
C10 Fe2 C17 C13 -46.8(7)
C14 Fe2 C17 C13 38.0(3)
C11 Fe2 C17 C13 167.7(5)
C19 Fe1 C27 C26 122.0(3)
C22 Fe1 C27 C26 48.4(8)
C18 Fe1 C27 C26 80.3(4)
C25 Fe1 C27 C26 -37.1(3)
C24 Fe1 C27 C26 -81.5(4)
C21 Fe1 C27 C26 -164.7(5)
C23 Fe1 C27 C26 -119.7(5)
C20 Fe1 C27 C26 163.8(3)
C19 Fe1 C27 C23 -118.4(3)
C22 Fe1 C27 C23 168.0(6)
C18 Fe1 C27 C23 -160.1(3)
C26 Fe1 C27 C23 119.7(5)
C25 Fe1 C27 C23 82.5(4)
C24 Fe1 C27 C23 38.1(3)
C21 Fe1 C27 C23 -45.0(7)
C20 Fe1 C27 C23 -76.5(4)
C23 C27 C26 C25 0.3(6)
Fe1 C27 C26 C25 59.4(4)
C23 C27 C26 Fe1 -59.2(4)
C19 Fe1 C26 C25 163.8(3)
C22 Fe1 C26 C25 78.8(4)
C18 Fe1 C26 C25 121.4(3)
C24 Fe1 C26 C25 -38.8(3)
C21 Fe1 C26 C25 43.7(7)
C23 Fe1 C26 C25 -82.4(4)
C27 Fe1 C26 C25 -119.8(5)
C20 Fe1 C26 C25 -160.0(5)
C19 Fe1 C26 C27 -76.4(4)
C22 Fe1 C26 C27 -161.5(3)
C18 Fe1 C26 C27 -118.8(3)
C25 Fe1 C26 C27 119.8(5)
C24 Fe1 C26 C27 81.0(4)
C21 Fe1 C26 C27 163.4(5)
C23 Fe1 C26 C27 37.4(3)
C20 Fe1 C26 C27 -40.2(7)
C27 C26 C25 C24 0.6(6)
Fe1 C26 C25 C24 60.0(4)
C27 C26 C25 Fe1 -59.4(4)
C19 Fe1 C25 C26 -42.3(8)
C22 Fe1 C25 C26 -120.8(3)
C18 Fe1 C25 C26 -78.0(4)
C24 Fe1 C25 C26 117.8(5)
C21 Fe1 C25 C26 -163.4(3)
C23 Fe1 C25 C26 81.0(4)
C27 Fe1 C25 C26 37.4(3)
C20 Fe1 C25 C26 159.6(5)
C19 Fe1 C25 C24 -160.1(6)
C22 Fe1 C25 C24 121.4(3)
C18 Fe1 C25 C24 164.3(3)
C26 Fe1 C25 C24 -117.8(5)
C21 Fe1 C25 C24 78.9(4)
C23 Fe1 C25 C24 -36.7(3)
C27 Fe1 C25 C24 -80.4(4)
C20 Fe1 C25 C24 41.8(8)
C26 C25 C24 C23 -1.2(6)
Fe1 C25 C24 C23 58.9(4)
C26 C25 C24 Fe1 -60.2(4)
C19 Fe1 C24 C23 41.8(7)
C22 Fe1 C24 C23 160.9(3)
C18 Fe1 C24 C23 -164.1(6)
C26 Fe1 C24 C23 -82.3(4)
C25 Fe1 C24 C23 -120.4(5)
C21 Fe1 C24 C23 118.8(3)
C27 Fe1 C24 C23 -38.3(3)
C20 Fe1 C24 C23 76.0(4)
C19 Fe1 C24 C25 162.2(5)
C22 Fe1 C24 C25 -78.7(4)
C18 Fe1 C24 C25 -43.7(8)
C26 Fe1 C24 C25 38.1(3)
C21 Fe1 C24 C25 -120.8(4)
C23 Fe1 C24 C25 120.4(5)
C27 Fe1 C24 C25 82.1(4)
C20 Fe1 C24 C25 -163.6(3)
C25 C24 C23 C27 1.4(6)
Fe1 C24 C23 C27 60.1(4)
C25 C24 C23 Fe1 -58.7(4)
C26 C27 C23 C24 -1.0(6)
Fe1 C27 C23 C24 -60.1(4)
C26 C27 C23 Fe1 59.0(4)
C19 Fe1 C23 C24 -162.5(3)
C22 Fe1 C23 C24 -50.0(7)
C18 Fe1 C23 C24 166.6(5)
C26 Fe1 C23 C24 80.7(4)
C25 Fe1 C23 C24 37.3(3)
C21 Fe1 C23 C24 -80.1(4)
C27 Fe1 C23 C24 118.1(5)
C20 Fe1 C23 C24 -121.2(3)
C19 Fe1 C23 C27 79.5(4)
C22 Fe1 C23 C27 -168.0(6)
C18 Fe1 C23 C27 48.6(7)
C26 Fe1 C23 C27 -37.4(3)
C25 Fe1 C23 C27 -80.7(4)
C24 Fe1 C23 C27 -118.1(5)
C21 Fe1 C23 C27 161.9(3)
C20 Fe1 C23 C27 120.8(3)
C104 C103 C102 C101 -7.2(18)
C104 O100 C101 C102 15.5(18)
C103 C102 C101 O100 -4.8(16)
C101 O100 C104 C103 -22(2)
C102 C103 C104 O100 18(2)
